data_4110408
loop_
_publ_author_name
'Swadhin K. Mandal'
'Satyabrata Samanta'
'Mikhail E. Itkis'
'Dell W. Jensen'
'Robert W. Reed'
'Richard T. Oakley'
'Fook S. Tham'
'Bruno Donnadieu'
'Robert C. Haddon'

_publ_section_title
;
 Resonating Valence Bond Ground State in Oxygen-Functionalized
 Phenalenyl-Based Neutral Radical Molecular Conductors
;
_journal_name_full 'Journal of the American Chemical Society'
_journal_page_first 1982
_journal_page_last 1994
_journal_paper_doi 10.1021/ja0560276
_journal_volume 128
_journal_year 2006
_chemical_formula_sum 'C28 H18 B O4'
_chemical_formula_weight 429.23
_chemical_name_systematic
;
 ?
;
_space_group_IT_number 2
_symmetry_cell_setting triclinic
_symmetry_space_group_name_Hall '-P 1'
_symmetry_space_group_name_H-M 'P -1'
_atom_sites_solution_hydrogens geom
_atom_sites_solution_primary direct
_atom_sites_solution_secondary difmap
_audit_creation_method SHELXL-97
_cell_angle_alpha 95.9650(10)
_cell_angle_beta 99.3230(10)
_cell_angle_gamma 99.6940(10)
_cell_formula_units_Z 2
_cell_length_a 7.3847(3)
_cell_length_b 10.7758(5)
_cell_length_c 12.6337(6)
_cell_measurement_reflns_used 2827
_cell_measurement_temperature 100(2)
_cell_measurement_theta_max 31.79
_cell_measurement_theta_min 2.37
_cell_volume 968.96(8)
_computing_cell_refinement 'Bruker SMART'
_computing_data_collection 'Bruker SMART'
_computing_data_reduction 'Bruker SAINT'
_computing_molecular_graphics 'Bruker SHELXTL'
_computing_publication_material 'Bruker SHELXTL'
_computing_structure_refinement 'SHELXL-97 (Sheldrick, 1997)'
_computing_structure_solution 'SHELXS-97 (Sheldrick, 1990)'
_diffrn_ambient_temperature 100(2)
_diffrn_measured_fraction_theta_full 0.995
_diffrn_measured_fraction_theta_max 0.995
_diffrn_measurement_device_type 'CCD area detector'
_diffrn_measurement_method 'phi and omega scans'
_diffrn_radiation_monochromator graphite
_diffrn_radiation_source 'Normal-focus sealed tube'
_diffrn_radiation_type MoK\a
_diffrn_radiation_wavelength 0.71073
_diffrn_reflns_av_R_equivalents 0.0290
_diffrn_reflns_av_sigmaI/netI 0.0417
_diffrn_reflns_limit_h_max 9
_diffrn_reflns_limit_h_min -9
_diffrn_reflns_limit_k_max 13
_diffrn_reflns_limit_k_min -14
_diffrn_reflns_limit_l_max 16
_diffrn_reflns_limit_l_min -16
_diffrn_reflns_number 11561
_diffrn_reflns_theta_full 28.28
_diffrn_reflns_theta_max 28.28
_diffrn_reflns_theta_min 1.65
_exptl_absorpt_coefficient_mu 0.097
_exptl_absorpt_correction_T_max 0.9963
_exptl_absorpt_correction_T_min 0.9828
_exptl_absorpt_correction_type multi-scan
_exptl_absorpt_process_details 'Bruker SADABS'
_exptl_crystal_colour black
_exptl_crystal_density_diffrn 1.471
_exptl_crystal_density_meas 0
_exptl_crystal_description 'thin plate'
_exptl_crystal_F_000 446
_exptl_crystal_size_max 0.18
_exptl_crystal_size_mid 0.11
_exptl_crystal_size_min 0.04
_refine_diff_density_max 0.353
_refine_diff_density_min -0.270
_refine_diff_density_rms 0.051
_refine_ls_extinction_method none
_refine_ls_goodness_of_fit_ref 1.025
_refine_ls_hydrogen_treatment mixed
_refine_ls_matrix_type full
_refine_ls_number_parameters 318
_refine_ls_number_reflns 4776
_refine_ls_number_restraints 0
_refine_ls_restrained_S_all 1.025
_refine_ls_R_factor_all 0.0747
_refine_ls_R_factor_gt 0.0451
_refine_ls_shift/su_max 0.000
_refine_ls_shift/su_mean 0.000
_refine_ls_structure_factor_coef Fsqd
_refine_ls_weighting_details 'calc w=1/[\s^2^(Fo^2^)+(0.0691P)^2^+0.0970P] where P=(Fo^2^+2Fc^2^)/3'
_refine_ls_weighting_scheme calc
_refine_ls_wR_factor_gt 0.1159
_refine_ls_wR_factor_ref 0.1298
_reflns_number_gt 3154
_reflns_number_total 4776
_reflns_threshold_expression >2sigma(I)
_cod_data_source_file ja0560276rom20050901_010923.cif
_cod_data_source_block 13
_cod_database_code 4110408

loop_
_symmetry_equiv_pos_as_xyz
'x, y, z'
'-x, -y, -z'

loop_
_atom_site_label
_atom_site_type_symbol
_atom_site_fract_x
_atom_site_fract_y
_atom_site_fract_z
_atom_site_U_iso_or_equiv
_atom_site_adp_type
_atom_site_occupancy
_atom_site_symmetry_multiplicity
_atom_site_calc_flag
_atom_site_refinement_flags
B1 B 0.2276(2) 0.17698(17) 0.68886(14) 0.0183(4) Uani 1 1 d .
O1 O 0.16407(14) 0.12071(10) 0.77958(8) 0.0185(2) Uani 1 1 d .
C1 C 0.2441(2) 0.03274(14) 0.82570(11) 0.0155(3) Uani 1 1 d .
C2 C 0.1706(2) -0.02155(14) 0.90942(12) 0.0180(3) Uani 1 1 d .
H2 H 0.0638 0.0038 0.9316 0.027(5) Uiso 1 1 calc R
C3 C 0.2511(2) -0.11075(15) 0.95967(12) 0.0194(3) Uani 1 1 d .
H3 H 0.1996 -0.1455 1.0168 0.026(5) Uiso 1 1 calc R
C3A C 0.4101(2) -0.15287(14) 0.92861(12) 0.0174(3) Uani 1 1 d .
C4 C 0.4974(2) -0.24355(15) 0.97831(12) 0.0204(3) Uani 1 1 d .
H4 H 0.4506 -0.2785 1.0367 0.040(6) Uiso 1 1 calc R
C5 C 0.6514(2) -0.28373(14) 0.94399(12) 0.0198(3) Uani 1 1 d .
C6 C 0.7206(2) -0.23114(14) 0.85948(12) 0.0196(3) Uani 1 1 d .
H6 H 0.8259 -0.2578 0.8364 0.021(4) Uiso 1 1 calc R
C6A C 0.6395(2) -0.13938(14) 0.80679(12) 0.0170(3) Uani 1 1 d .
C7 C 0.7047(2) -0.08595(14) 0.71822(12) 0.0195(3) Uani 1 1 d .
H7 H 0.8104 -0.1110 0.6945 0.026(5) Uiso 1 1 calc R
C8 C 0.6205(2) 0.00008(15) 0.66627(13) 0.0198(3) Uani 1 1 d .
H8 H 0.6658 0.0323 0.6064 0.021(4) Uiso 1 1 calc R
C9 C 0.4663(2) 0.04103(14) 0.70159(12) 0.0165(3) Uani 1 1 d .
C9A C 0.39866(19) -0.00772(14) 0.79042(11) 0.0144(3) Uani 1 1 d .
C9B C 0.4827(2) -0.09990(14) 0.84194(11) 0.0153(3) Uani 1 1 d .
O2 O 0.38224(14) 0.12366(10) 0.65060(8) 0.0197(3) Uani 1 1 d .
C10 C 0.7385(2) -0.38440(16) 0.99658(14) 0.0272(4) Uani 1 1 d .
H10A H 0.6660 -0.4686 0.9651 0.050(6) Uiso 1 1 calc R
H10B H 0.7388 -0.3718 1.0746 0.054(6) Uiso 1 1 calc R
H10C H 0.8672 -0.3782 0.9843 0.057(7) Uiso 1 1 calc R
O3 O 0.06834(14) 0.15078(10) 0.59945(8) 0.0183(2) Uani 1 1 d .
C11 C 0.0622(2) 0.23023(14) 0.52463(12) 0.0153(3) Uani 1 1 d .
C12 C -0.0596(2) 0.19254(14) 0.42525(12) 0.0168(3) Uani 1 1 d .
H12 H -0.1398 0.1116 0.4116 0.018(4) Uiso 1 1 calc R
C13 C -0.0632(2) 0.27262(14) 0.34730(12) 0.0164(3) Uani 1 1 d .
H13 H -0.1466 0.2458 0.2802 0.024(4) Uiso 1 1 calc R
C13A C 0.05468(19) 0.39479(14) 0.36442(12) 0.0151(3) Uani 1 1 d .
C14 C 0.0583(2) 0.47716(14) 0.28512(12) 0.0162(3) Uani 1 1 d .
H14 H -0.0203 0.4507 0.2164 0.025(5) Uiso 1 1 calc R
C15 C 0.1739(2) 0.59617(15) 0.30469(12) 0.0172(3) Uani 1 1 d .
C16 C 0.2824(2) 0.63691(14) 0.40767(12) 0.0167(3) Uani 1 1 d .
H16 H 0.3572 0.7197 0.4223 0.019(4) Uiso 1 1 calc R
C16A C 0.28399(19) 0.55900(14) 0.49007(11) 0.0147(3) Uani 1 1 d .
C17 C 0.3918(2) 0.59709(14) 0.59605(12) 0.0169(3) Uani 1 1 d .
H17 H 0.4643 0.6806 0.6134 0.018(4) Uiso 1 1 calc R
C18 C 0.3947(2) 0.51765(14) 0.67388(12) 0.0170(3) Uani 1 1 d .
H18 H 0.4673 0.5466 0.7440 0.026(5) Uiso 1 1 calc R
C19 C 0.29023(19) 0.39322(14) 0.65000(12) 0.0153(3) Uani 1 1 d .
C19A C 0.17760(19) 0.35185(14) 0.54671(11) 0.0145(3) Uani 1 1 d .
C19B C 0.17252(19) 0.43479(14) 0.46684(11) 0.0144(3) Uani 1 1 d .
O4 O 0.29679(14) 0.31358(10) 0.72462(8) 0.0183(2) Uani 1 1 d .
C20 C 0.1832(2) 0.67977(15) 0.21646(13) 0.0215(3) Uani 1 1 d .
H20A H 0.1146 0.6316 0.1474 0.045(6) Uiso 1 1 calc R
H20B H 0.3140 0.7083 0.2107 0.051(6) Uiso 1 1 calc R
H20C H 0.1269 0.7537 0.2339 0.050(6) Uiso 1 1 calc R

loop_
_atom_site_aniso_label
_atom_site_aniso_U_11
_atom_site_aniso_U_22
_atom_site_aniso_U_33
_atom_site_aniso_U_23
_atom_site_aniso_U_13
_atom_site_aniso_U_12
B1 0.0185(8) 0.0184(9) 0.0198(9) 0.0037(7) 0.0060(7) 0.0053(7)
O1 0.0188(5) 0.0188(6) 0.0209(6) 0.0058(4) 0.0069(4) 0.0072(4)
C1 0.0147(7) 0.0137(8) 0.0161(7) 0.0001(6) -0.0005(6) 0.0015(6)
C2 0.0162(7) 0.0199(8) 0.0188(7) 0.0010(6) 0.0069(6) 0.0036(6)
C3 0.0211(8) 0.0213(8) 0.0162(7) 0.0030(6) 0.0064(6) 0.0022(6)
C3A 0.0181(7) 0.0161(8) 0.0163(7) -0.0008(6) 0.0017(6) 0.0019(6)
C4 0.0227(8) 0.0196(8) 0.0183(8) 0.0028(6) 0.0023(6) 0.0036(6)
C5 0.0216(8) 0.0156(8) 0.0194(8) -0.0021(6) -0.0025(6) 0.0044(6)
C6 0.0152(7) 0.0185(8) 0.0229(8) -0.0038(6) 0.0008(6) 0.0038(6)
C6A 0.0156(7) 0.0158(8) 0.0175(7) -0.0029(6) 0.0015(6) 0.0015(6)
C7 0.0158(7) 0.0193(8) 0.0236(8) -0.0012(6) 0.0069(6) 0.0029(6)
C8 0.0199(8) 0.0189(8) 0.0211(8) 0.0022(6) 0.0087(6) 0.0009(6)
C9 0.0160(7) 0.0135(7) 0.0182(7) 0.0002(6) 0.0020(6) -0.0002(6)
C9A 0.0125(7) 0.0140(7) 0.0151(7) -0.0010(6) 0.0026(5) -0.0005(6)
C9B 0.0141(7) 0.0138(7) 0.0159(7) -0.0017(6) 0.0012(5) 0.0002(6)
O2 0.0209(6) 0.0201(6) 0.0216(6) 0.0071(5) 0.0087(4) 0.0066(5)
C10 0.0311(9) 0.0257(10) 0.0274(9) 0.0051(7) 0.0033(7) 0.0137(8)
O3 0.0193(5) 0.0148(6) 0.0197(5) 0.0041(4) 0.0024(4) 0.0003(4)
C11 0.0148(7) 0.0152(8) 0.0175(7) 0.0022(6) 0.0056(6) 0.0044(6)
C12 0.0143(7) 0.0139(8) 0.0204(8) -0.0025(6) 0.0035(6) 0.0004(6)
C13 0.0140(7) 0.0174(8) 0.0167(7) -0.0024(6) 0.0020(6) 0.0035(6)
C13A 0.0129(7) 0.0149(8) 0.0176(7) -0.0016(6) 0.0042(6) 0.0040(6)
C14 0.0154(7) 0.0172(8) 0.0160(7) 0.0006(6) 0.0031(6) 0.0039(6)
C15 0.0157(7) 0.0178(8) 0.0203(8) 0.0034(6) 0.0064(6) 0.0059(6)
C16 0.0143(7) 0.0136(8) 0.0227(8) 0.0014(6) 0.0054(6) 0.0024(6)
C16A 0.0107(7) 0.0142(7) 0.0192(7) -0.0005(6) 0.0042(5) 0.0021(5)
C17 0.0134(7) 0.0139(8) 0.0221(8) -0.0017(6) 0.0035(6) 0.0012(6)
C18 0.0138(7) 0.0184(8) 0.0173(7) -0.0004(6) 0.0010(6) 0.0026(6)
C19 0.0125(7) 0.0157(8) 0.0186(7) 0.0024(6) 0.0039(6) 0.0042(6)
C19A 0.0123(7) 0.0142(7) 0.0170(7) -0.0005(6) 0.0034(5) 0.0034(6)
C19B 0.0126(7) 0.0148(8) 0.0163(7) 0.0005(6) 0.0040(6) 0.0034(6)
O4 0.0193(5) 0.0175(6) 0.0174(5) 0.0030(4) 0.0016(4) 0.0027(4)
C20 0.0216(8) 0.0216(8) 0.0220(8) 0.0065(7) 0.0044(6) 0.0035(7)

loop_
_atom_type_symbol
_atom_type_description
_atom_type_scat_dispersion_real
_atom_type_scat_dispersion_imag
_atom_type_scat_source
C C 0.0033 0.0016 'International Tables Vol C Tables 4.2.6.8 and 6.1.1.4'
H H 0.0000 0.0000 'International Tables Vol C Tables 4.2.6.8 and 6.1.1.4'
B B 0.0013 0.0007 'International Tables Vol C Tables 4.2.6.8 and 6.1.1.4'
O O 0.0106 0.0060 'International Tables Vol C Tables 4.2.6.8 and 6.1.1.4'

loop_
_geom_angle_atom_site_label_1
_geom_angle_atom_site_label_2
_geom_angle_atom_site_label_3
_geom_angle
O1 B1 O3 106.93(12)
O1 B1 O4 107.74(12)
O3 B1 O4 113.18(12)
O1 B1 O2 113.98(12)
O3 B1 O2 107.68(12)
O4 B1 O2 107.46(12)
C1 O1 B1 122.17(11)
O1 C1 C2 119.16(12)
O1 C1 C9A 121.14(13)
C2 C1 C9A 119.70(13)
C3 C2 C1 120.67(13)
C2 C3 C3A 121.80(14)
C4 C3A C9B 118.73(13)
C4 C3A C3 123.61(14)
C9B C3A C3 117.66(13)
C5 C4 C3A 121.70(14)
C6 C5 C4 118.88(14)
C6 C5 C10 120.61(14)
C4 C5 C10 120.50(14)
C5 C6 C6A 122.01(13)
C6 C6A C9B 118.58(13)
C6 C6A C7 123.26(13)
C9B C6A C7 118.15(13)
C8 C7 C6A 122.27(13)
C7 C8 C9 119.92(14)
O2 C9 C8 120.24(13)
O2 C9 C9A 119.94(13)
C8 C9 C9A 119.80(13)
C1 C9A C9 119.93(13)
C1 C9A C9B 119.94(13)
C9 C9A C9B 120.10(12)
C9A C9B C6A 119.71(13)
C9A C9B C3A 120.19(13)
C6A C9B C3A 120.10(13)
C9 O2 B1 122.54(12)
C11 O3 B1 118.42(12)
O3 C11 C12 119.79(13)
O3 C11 C19A 119.92(13)
C12 C11 C19A 120.29(13)
C13 C12 C11 119.98(14)
C12 C13 C13A 121.85(14)
C14 C13A C19B 118.83(14)
C14 C13A C13 123.16(13)
C19B C13A C13 118.01(13)
C15 C14 C13A 121.74(14)
C14 C15 C16 118.81(13)
C14 C15 C20 120.75(14)
C16 C15 C20 120.44(14)
C15 C16 C16A 121.90(14)
C16 C16A C19B 118.51(13)
C16 C16A C17 123.63(14)
C19B C16A C17 117.86(13)
C18 C17 C16A 122.30(14)
C17 C18 C19 120.00(14)
O4 C19 C18 120.40(13)
O4 C19 C19A 119.77(13)
C18 C19 C19A 119.83(13)
C11 C19A C19 120.13(13)
C11 C19A C19B 119.71(13)
C19 C19A C19B 120.07(13)
C19A C19B C13A 120.08(13)
C19A C19B C16A 119.87(13)
C13A C19B C16A 120.05(13)
C19 O4 B1 118.35(12)

loop_
_geom_bond_atom_site_label_1
_geom_bond_atom_site_label_2
_geom_bond_distance
B1 O1 1.4574(19)
B1 O3 1.459(2)
B1 O4 1.472(2)
B1 O2 1.4868(19)
O1 C1 1.3340(16)
C1 C2 1.4013(19)
C1 C9A 1.4081(19)
C2 C3 1.370(2)
C3 C3A 1.425(2)
C3A C4 1.405(2)
C3A C9B 1.425(2)
C4 C5 1.398(2)
C5 C6 1.388(2)
C5 C10 1.509(2)
C6 C6A 1.410(2)
C6A C9B 1.418(2)
C6A C7 1.425(2)
C7 C8 1.366(2)
C8 C9 1.408(2)
C9 O2 1.3301(17)
C9 C9A 1.4145(19)
C9A C9B 1.4166(19)
O3 C11 1.3401(17)
C11 C12 1.398(2)
C11 C19A 1.411(2)
C12 C13 1.375(2)
C13 C13A 1.425(2)
C13A C14 1.406(2)
C13A C19B 1.418(2)
C14 C15 1.390(2)
C15 C16 1.397(2)
C15 C20 1.507(2)
C16 C16A 1.403(2)
C16A C19B 1.423(2)
C16A C17 1.423(2)
C17 C18 1.369(2)
C18 C19 1.406(2)
C19 O4 1.3398(17)
C19 C19A 1.413(2)
C19A C19B 1.416(2)

loop_
_geom_torsion_atom_site_label_1
_geom_torsion_atom_site_label_2
_geom_torsion_atom_site_label_3
_geom_torsion_atom_site_label_4
_geom_torsion
O3 B1 O1 C1 121.28(14)
O4 B1 O1 C1 -116.75(14)
O2 B1 O1 C1 2.4(2)
B1 O1 C1 C2 -177.12(14)
B1 O1 C1 C9A 1.8(2)
O1 C1 C2 C3 -179.01(14)
C9A C1 C2 C3 2.1(2)
C1 C2 C3 C3A -0.7(2)
C2 C3 C3A C4 179.67(15)
C2 C3 C3A C9B -0.7(2)
C9B C3A C4 C5 -0.8(2)
C3 C3A C4 C5 178.91(15)
C3A C4 C5 C6 0.8(2)
C3A C4 C5 C10 -178.03(15)
C4 C5 C6 C6A -0.5(2)
C10 C5 C6 C6A 178.33(15)
C5 C6 C6A C9B 0.2(2)
C5 C6 C6A C7 -178.48(14)
C6 C6A C7 C8 178.00(15)
C9B C6A C7 C8 -0.7(2)
C6A C7 C8 C9 1.5(2)
C7 C8 C9 O2 -179.22(14)
C7 C8 C9 C9A -0.4(2)
O1 C1 C9A C9 -2.8(2)
C2 C1 C9A C9 176.12(14)
O1 C1 C9A C9B 179.05(13)
C2 C1 C9A C9B -2.1(2)
O2 C9 C9A C1 -0.9(2)
C8 C9 C9A C1 -179.80(14)
O2 C9 C9A C9B 177.25(13)
C8 C9 C9A C9B -1.6(2)
C1 C9A C9B C6A -179.37(14)
C9 C9A C9B C6A 2.5(2)
C1 C9A C9B C3A 0.7(2)
C9 C9A C9B C3A -177.49(14)
C6 C6A C9B C9A 179.94(14)
C7 C6A C9B C9A -1.3(2)
C6 C6A C9B C3A -0.1(2)
C7 C6A C9B C3A 178.61(14)
C4 C3A C9B C9A -179.66(14)
C3 C3A C9B C9A 0.7(2)
C4 C3A C9B C6A 0.4(2)
C3 C3A C9B C6A -179.29(14)
C8 C9 O2 B1 -175.64(14)
C9A C9 O2 B1 5.5(2)
O1 B1 O2 C9 -6.1(2)
O3 B1 O2 C9 -124.59(14)
O4 B1 O2 C9 113.17(14)
O1 B1 O3 C11 153.67(12)
O4 B1 O3 C11 35.18(17)
O2 B1 O3 C11 -83.44(15)
B1 O3 C11 C12 163.91(13)
B1 O3 C11 C19A -16.59(19)
O3 C11 C12 C13 -178.50(13)
C19A C11 C12 C13 2.0(2)
C11 C12 C13 C13A 0.0(2)
C12 C13 C13A C14 177.98(14)
C12 C13 C13A C19B -2.5(2)
C19B C13A C14 C15 0.0(2)
C13 C13A C14 C15 179.47(13)
C13A C14 C15 C16 -3.1(2)
C13A C14 C15 C20 176.58(13)
C14 C15 C16 C16A 2.9(2)
C20 C15 C16 C16A -176.81(13)
C15 C16 C16A C19B 0.5(2)
C15 C16 C16A C17 -179.71(13)
C16 C16A C17 C18 -178.09(13)
C19B C16A C17 C18 1.7(2)
C16A C17 C18 C19 0.7(2)
C17 C18 C19 O4 177.92(13)
C17 C18 C19 C19A -2.1(2)
O3 C11 C19A C19 -4.2(2)
C12 C11 C19A C19 175.28(13)
O3 C11 C19A C19B 179.14(12)
C12 C11 C19A C19B -1.4(2)
O4 C19 C19A C11 4.5(2)
C18 C19 C19A C11 -175.51(13)
O4 C19 C19A C19B -178.90(12)
C18 C19 C19A C19B 1.1(2)
C11 C19A C19B C13A -1.2(2)
C19 C19A C19B C13A -177.87(13)
C11 C19A C19B C16A 177.92(12)
C19 C19A C19B C16A 1.3(2)
C14 C13A C19B C19A -177.38(13)
C13 C13A C19B C19A 3.1(2)
C14 C13A C19B C16A 3.5(2)
C13 C13A C19B C16A -176.07(12)
C16 C16A C19B C19A 177.16(13)
C17 C16A C19B C19A -2.64(19)
C16 C16A C19B C13A -3.7(2)
C17 C16A C19B C13A 176.51(12)
C18 C19 O4 B1 -164.08(13)
C19A C19 O4 B1 15.94(19)
O1 B1 O4 C19 -152.91(12)
O3 B1 O4 C19 -34.90(17)
O2 B1 O4 C19 83.86(15)
